data_1504997
loop_
_publ_author_name
'Norris, Timothy'
'VanAlsten, John'
'Hubbs, Stephen'
'Ewing, Marcus'
'Cai, Weiling'
'Jorgensen, Matthew L.'
'Bordner, Jon'
'Jensen, Grace O.'

_publ_section_title
;
 Commercialization and Late-Stage Development of a Semisynthetic
 Antifungal API: Anidulafungin/d-Fructose (Eraxis)
;
_journal_issue 3
_journal_name_full 'Organic Process Research &amp; Development'
_journal_page_first 447
_journal_paper_doi 10.1021/op800055h
_journal_volume 12
_journal_year 2008
_chemical_formula_sum 'C30 H27 N3 O3'
_chemical_formula_weight 477.55
_chemical_name_systematic
; 
 ? 
;
_space_group_IT_number 15
_symmetry_cell_setting monoclinic
_symmetry_space_group_name_Hall '-C 2yc'
_symmetry_space_group_name_H-M 'C 1 2/c 1'
_atom_sites_solution_hydrogens geom
_atom_sites_solution_primary direct
_atom_sites_solution_secondary difmap
_audit_creation_method SHELXL-97
_cell_angle_alpha 90.00
_cell_angle_beta 99.3790(10)
_cell_angle_gamma 90.00
_cell_formula_units_Z 8
_cell_length_a 52.7951(12)
_cell_length_b 7.8456(2)
_cell_length_c 12.2836(2)
_cell_measurement_reflns_used 4789
_cell_measurement_temperature 293(2)
_cell_measurement_theta_max 58.74
_cell_measurement_theta_min 5.70
_cell_volume 5019.96(19)
_computing_cell_refinement 'Bruker SMART'
_computing_data_collection 'Bruker SMART'
_computing_data_reduction 'Bruker SAINT'
_computing_molecular_graphics 'Bruker SHELXTL'
_computing_publication_material 'Bruker SHELXTL'
_computing_structure_refinement 'SHELXL-97 (Sheldrick, 1997)'
_computing_structure_solution 'SHELXS-97 (Sheldrick, 1990)'
_diffrn_ambient_temperature 293(2)
_diffrn_measured_fraction_theta_full 0.911
_diffrn_measured_fraction_theta_max 0.911
_diffrn_measurement_device_type 'CCD area detector'
_diffrn_measurement_method 'phi and omega scans'
_diffrn_radiation_monochromator 'Montel multilayer optics'
_diffrn_radiation_source 'rotating anode'
_diffrn_radiation_type CuK\a
_diffrn_radiation_wavelength 1.54178
_diffrn_reflns_av_R_equivalents 0.0347
_diffrn_reflns_av_sigmaI/netI 0.0304
_diffrn_reflns_limit_h_max 48
_diffrn_reflns_limit_h_min -56
_diffrn_reflns_limit_k_max 7
_diffrn_reflns_limit_k_min -7
_diffrn_reflns_limit_l_max 11
_diffrn_reflns_limit_l_min -13
_diffrn_reflns_number 9738
_diffrn_reflns_theta_full 58.94
_diffrn_reflns_theta_max 58.94
_diffrn_reflns_theta_min 5.70
_exptl_absorpt_coefficient_mu 0.661
_exptl_absorpt_correction_type none
_exptl_crystal_colour translucent
_exptl_crystal_density_diffrn 1.264
_exptl_crystal_density_meas 0
_exptl_crystal_density_method 'not measured'
_exptl_crystal_description NEEDLE
_exptl_crystal_F_000 2016
_exptl_crystal_size_max 0.34
_exptl_crystal_size_mid 0.08
_exptl_crystal_size_min 0.02
_refine_diff_density_max 0.345
_refine_diff_density_min -0.443
_refine_diff_density_rms 0.097
_refine_ls_extinction_coef 0.00040(9)
_refine_ls_extinction_expression Fc^*^=kFc[1+0.001xFc^2^\l^3^/sin(2\q)]^-1/4^
_refine_ls_extinction_method SHELXL
_refine_ls_goodness_of_fit_ref 1.008
_refine_ls_hydrogen_treatment mixed
_refine_ls_matrix_type full
_refine_ls_number_parameters 326
_refine_ls_number_reflns 3286
_refine_ls_number_restraints 0
_refine_ls_restrained_S_all 1.008
_refine_ls_R_factor_all 0.0873
_refine_ls_R_factor_gt 0.0688
_refine_ls_shift/su_max 0.259
_refine_ls_shift/su_mean 0.014
_refine_ls_structure_factor_coef Fsqd
_refine_ls_weighting_details 'calc w=1/[\s^2^(Fo^2^)+(0.1342P)^2^+4.4201P] where P=(Fo^2^+2Fc^2^)/3'
_refine_ls_weighting_scheme calc
_refine_ls_wR_factor_gt 0.1955
_refine_ls_wR_factor_ref 0.2172
_reflns_number_gt 2434
_reflns_number_total 3286
_reflns_threshold_expression >2sigma(I)
_cod_data_source_file op800055h-file001.cif
_cod_data_source_block i649
_cod_depositor_comments
;
The following automatic conversions were performed:

'_symmetry_cell_setting' value 'Monoclinic' changed to 'monoclinic'
according to /home/saulius/struct/CIF-dictionaries/cif_core.dic
dictionary named 'cif_core.dic' version 2.4.1 from 2010-06-29.

Automatic conversion script
Id: cif_fix_values 1715 2011-07-08 13:25:40Z adriana 
;
_cod_original_sg_symbol_H-M C2/c
_cod_database_code 1504997

loop_
_symmetry_equiv_pos_as_xyz
'x, y, z'
'-x, y, -z+1/2'
'x+1/2, y+1/2, z'
'-x+1/2, y+1/2, -z+1/2'
'-x, -y, -z'
'x, -y, z-1/2'
'-x+1/2, -y+1/2, -z'
'x+1/2, -y+1/2, z-1/2'

loop_
_atom_site_label
_atom_site_type_symbol
_atom_site_fract_x
_atom_site_fract_y
_atom_site_fract_z
_atom_site_U_iso_or_equiv
_atom_site_adp_type
_atom_site_occupancy
_atom_site_symmetry_multiplicity
_atom_site_calc_flag
_atom_site_refinement_flags
N1 N 0.06266(5) 0.9008(3) 0.48285(18) 0.0670(7) Uani 1 1 d .
N2 N 0.06494(6) 0.8066(4) 0.5740(2) 0.0796(8) Uani 1 1 d .
N3 N 0.04950(6) 0.8711(4) 0.6357(2) 0.0830(9) Uani 1 1 d .
C4 C 0.03721(6) 1.0093(5) 0.5817(2) 0.0682(9) Uani 1 1 d .
C5 C 0.04564(6) 1.0303(4) 0.4812(2) 0.0588(8) Uani 1 1 d .
C6 C 0.03679(6) 1.1579(4) 0.4061(3) 0.0716(9) Uani 1 1 d .
H6A H 0.0426 1.1694 0.3390 0.080 Uiso 1 1 calc R
C7 C 0.01890(8) 1.2654(5) 0.4375(3) 0.0894(11) Uani 1 1 d .
H7A H 0.0123 1.3531 0.3903 0.080 Uiso 1 1 calc R
C8 C 0.01024(7) 1.2469(5) 0.5391(4) 0.0963(12) Uani 1 1 d .
H8A H -0.0019 1.3233 0.5575 0.080 Uiso 1 1 calc R
C9 C 0.01897(7) 1.1216(6) 0.6108(3) 0.0905(12) Uani 1 1 d .
H9A H 0.0130 1.1105 0.6776 0.080 Uiso 1 1 calc R
O10 O 0.07792(4) 0.8711(3) 0.40512(16) 0.0718(6) Uani 1 1 d .
C11 C 0.06767(6) 0.7462(4) 0.3268(2) 0.0612(8) Uani 1 1 d .
O12 O 0.04962(5) 0.6640(3) 0.33878(17) 0.0795(7) Uani 1 1 d .
C13 C 0.08268(5) 0.7437(3) 0.2360(2) 0.0543(7) Uani 1 1 d .
C14 C 0.07563(5) 0.6266(4) 0.1517(2) 0.0573(7) Uani 1 1 d .
H14A H 0.0627 0.5476 0.1569 0.080 Uiso 1 1 calc R
C15 C 0.08774(5) 0.6274(4) 0.0602(2) 0.0571(7) Uani 1 1 d .
H15A H 0.0828 0.5489 0.0040 0.080 Uiso 1 1 calc R
C16 C 0.10729(6) 0.7443(4) 0.0505(2) 0.0558(7) Uani 1 1 d .
C17 C 0.11423(6) 0.8579(4) 0.1375(2) 0.0684(9) Uani 1 1 d .
H17A H 0.1273 0.9359 0.1337 0.080 Uiso 1 1 calc R
C18 C 0.10225(6) 0.8575(4) 0.2285(2) 0.0668(8) Uani 1 1 d .
H18A H 0.1073 0.9343 0.2855 0.080 Uiso 1 1 calc R
C19 C 0.11999(5) 0.7483(3) -0.0483(2) 0.0548(7) Uani 1 1 d .
C20 C 0.10765(6) 0.6926(4) -0.1505(2) 0.0656(8) Uani 1 1 d .
H20A H 0.0909 0.6520 -0.1570 0.080 Uiso 1 1 calc R
C21 C 0.11937(6) 0.6957(4) -0.2424(2) 0.0655(8) Uani 1 1 d .
H21A H 0.1103 0.6578 -0.3093 0.080 Uiso 1 1 calc R
C22 C 0.14445(5) 0.7538(3) -0.2383(2) 0.0554(7) Uani 1 1 d .
C23 C 0.15663(6) 0.8108(5) -0.1360(2) 0.0753(9) Uani 1 1 d .
H23A H 0.1733 0.8517 -0.1293 0.080 Uiso 1 1 calc R
C24 C 0.14472(6) 0.8086(5) -0.0444(3) 0.0753(9) Uani 1 1 d .
H24A H 0.1536 0.8489 0.0223 0.080 Uiso 1 1 calc R
C25 C 0.15683(6) 0.7559(4) -0.3386(2) 0.0575(8) Uani 1 1 d .
C26 C 0.14615(7) 0.6715(5) -0.4342(3) 0.0839(11) Uani 1 1 d .
H26A H 0.1308 0.6127 -0.4347 0.080 Uiso 1 1 calc R
C27 C 0.15717(7) 0.6706(5) -0.5285(3) 0.0853(11) Uani 1 1 d .
H27A H 0.1493 0.6117 -0.5907 0.080 Uiso 1 1 calc R
C28 C 0.17959(6) 0.7562(4) -0.5307(3) 0.0674(8) Uani 1 1 d .
C29 C 0.19069(6) 0.8422(5) -0.4369(3) 0.0756(9) Uani 1 1 d .
H29A H 0.2060 0.9009 -0.4370 0.080 Uiso 1 1 calc R
C30 C 0.17952(6) 0.8425(4) -0.3437(3) 0.0714(9) Uani 1 1 d .
H30A H 0.1874 0.9025 -0.2820 0.080 Uiso 1 1 calc R
O31 O 0.19226(5) 0.7631(3) -0.61949(18) 0.0840(7) Uani 1 1 d .
C32 C 0.18236(8) 0.6631(6) -0.7150(3) 0.0973(12) Uani 1 1 d .
H32A H 0.1657 0.7062 -0.7483 0.080 Uiso 1 1 calc R
H32B H 0.1803 0.5455 -0.6935 0.080 Uiso 1 1 calc R
C33 C 0.20059(9) 0.6726(6) -0.7963(3) 0.1056(14) Uani 1 1 d .
H33A H 0.1924 0.6214 -0.8650 0.080 Uiso 1 1 calc R
H33B H 0.2036 0.7917 -0.8111 0.080 Uiso 1 1 calc R
C34 C 0.22540(10) 0.5897(7) -0.7626(5) 0.1349(18) Uani 1 1 d .
H34A H 0.2224 0.4699 -0.7499 0.080 Uiso 1 1 calc R
H34B H 0.2333 0.6385 -0.6927 0.080 Uiso 1 1 calc R
C35 C 0.24390(13) 0.6027(9) -0.8414(6) 0.203(3) Uani 1 1 d .
H35A H 0.2434 0.7215 -0.8634 0.080 Uiso 1 1 calc R
H35B H 0.2606 0.5855 -0.7968 0.080 Uiso 1 1 calc R
C36 C 0.24463(17) 0.5274(10) -0.9216(6) 0.271(5) Uani 1 1 d .
H36A H 0.2599 0.5571 -0.9500 0.080 Uiso 1 1 calc R
H36B H 0.2299 0.5550 -0.9752 0.080 Uiso 1 1 calc R
H36C H 0.2447 0.4074 -0.9062 0.080 Uiso 1 1 calc R

loop_
_atom_site_aniso_label
_atom_site_aniso_U_11
_atom_site_aniso_U_22
_atom_site_aniso_U_33
_atom_site_aniso_U_23
_atom_site_aniso_U_13
_atom_site_aniso_U_12
N1 0.0826(17) 0.0715(18) 0.0500(13) -0.0049(12) 0.0194(12) -0.0005(14)
N2 0.096(2) 0.084(2) 0.0563(15) 0.0048(14) 0.0042(14) -0.0065(16)
N3 0.102(2) 0.100(2) 0.0481(14) 0.0022(15) 0.0138(14) -0.0221(18)
C4 0.075(2) 0.081(2) 0.0520(16) -0.0171(16) 0.0199(14) -0.0228(17)
C5 0.0703(19) 0.060(2) 0.0487(16) -0.0110(14) 0.0161(13) -0.0140(15)
C6 0.082(2) 0.071(2) 0.0633(18) -0.0062(16) 0.0163(15) -0.0090(17)
C7 0.094(3) 0.070(3) 0.102(3) -0.014(2) 0.008(2) 0.004(2)
C8 0.076(2) 0.101(3) 0.115(3) -0.047(3) 0.025(2) -0.001(2)
C9 0.088(3) 0.115(3) 0.077(2) -0.037(2) 0.0371(19) -0.030(2)
O10 0.0722(13) 0.0807(16) 0.0663(12) -0.0176(11) 0.0232(10) -0.0036(11)
C11 0.071(2) 0.054(2) 0.0582(17) 0.0005(14) 0.0088(15) 0.0053(15)
O12 0.0930(16) 0.0802(16) 0.0707(13) -0.0074(11) 0.0295(12) -0.0197(13)
C13 0.0622(17) 0.0486(18) 0.0534(15) 0.0015(13) 0.0132(13) 0.0065(13)
C14 0.0587(17) 0.0500(18) 0.0634(17) 0.0010(14) 0.0107(13) 0.0006(13)
C15 0.0640(18) 0.0500(19) 0.0573(16) -0.0050(13) 0.0098(13) 0.0012(13)
C16 0.0600(17) 0.0494(18) 0.0585(16) -0.0030(13) 0.0105(13) 0.0048(13)
C17 0.075(2) 0.067(2) 0.0666(18) -0.0121(15) 0.0210(15) -0.0148(16)
C18 0.076(2) 0.063(2) 0.0618(17) -0.0137(15) 0.0138(15) -0.0080(16)
C19 0.0604(17) 0.0482(18) 0.0563(16) -0.0036(13) 0.0111(13) 0.0009(13)
C20 0.0617(18) 0.070(2) 0.0662(18) -0.0105(15) 0.0133(14) -0.0102(15)
C21 0.0642(19) 0.077(2) 0.0558(17) -0.0129(15) 0.0099(14) -0.0107(15)
C22 0.0584(17) 0.0484(18) 0.0597(17) -0.0022(13) 0.0106(13) -0.0019(13)
C23 0.0625(19) 0.099(3) 0.0664(19) -0.0152(17) 0.0161(15) -0.0249(17)
C24 0.072(2) 0.095(3) 0.0585(18) -0.0196(17) 0.0091(15) -0.0218(18)
C25 0.0630(18) 0.0522(19) 0.0581(17) -0.0034(13) 0.0122(14) 0.0005(14)
C26 0.083(2) 0.099(3) 0.074(2) -0.0212(19) 0.0245(17) -0.032(2)
C27 0.087(2) 0.106(3) 0.068(2) -0.0257(18) 0.0261(17) -0.027(2)
C28 0.074(2) 0.064(2) 0.0681(19) -0.0013(15) 0.0220(16) 0.0011(16)
C29 0.065(2) 0.088(3) 0.078(2) -0.0067(18) 0.0255(16) -0.0159(17)
C30 0.065(2) 0.081(2) 0.0691(19) -0.0132(16) 0.0140(15) -0.0130(16)
O31 0.0937(16) 0.0919(17) 0.0747(14) -0.0079(12) 0.0382(12) -0.0110(13)
C32 0.111(3) 0.111(3) 0.075(2) -0.012(2) 0.032(2) 0.000(2)
C33 0.144(4) 0.101(3) 0.079(2) 0.001(2) 0.041(2) -0.004(3)
C34 0.139(4) 0.120(4) 0.160(4) -0.021(3) 0.066(4) -0.003(3)
C35 0.204(6) 0.181(7) 0.263(8) -0.062(6) 0.160(6) -0.020(5)
C36 0.402(12) 0.208(8) 0.273(9) 0.060(7) 0.258(9) 0.100(8)

loop_
_atom_type_symbol
_atom_type_description
_atom_type_scat_dispersion_real
_atom_type_scat_dispersion_imag
_atom_type_scat_source
C C 0.0181 0.0091 'International Tables Vol C Tables 4.2.6.8 and 6.1.1.4'
H H 0.0000 0.0000 'International Tables Vol C Tables 4.2.6.8 and 6.1.1.4'
N N 0.0311 0.0180 'International Tables Vol C Tables 4.2.6.8 and 6.1.1.4'
O O 0.0492 0.0322 'International Tables Vol C Tables 4.2.6.8 and 6.1.1.4'

loop_
_geom_angle_atom_site_label_1
_geom_angle_atom_site_label_2
_geom_angle_atom_site_label_3
_geom_angle
N2 N1 C5 113.5(2)
N2 N1 O10 120.7(3)
C5 N1 O10 125.7(2)
N3 N2 N1 107.1(3)
N2 N3 C4 108.4(3)
N3 C4 C5 109.1(3)
N3 C4 C9 131.7(3)
C5 C4 C9 119.1(3)
N1 C5 C4 101.8(3)
N1 C5 C6 134.5(3)
C4 C5 C6 123.7(3)
C7 C6 C5 115.4(3)
C6 C7 C8 121.8(4)
C9 C8 C7 121.9(4)
C8 C9 C4 118.1(3)
N1 O10 C11 112.9(2)
O12 C11 O10 121.4(3)
O12 C11 C13 129.3(3)
O10 C11 C13 109.3(3)
C18 C13 C14 119.4(3)
C18 C13 C11 123.0(3)
C14 C13 C11 117.5(3)
C15 C14 C13 120.0(3)
C14 C15 C16 121.2(3)
C17 C16 C15 117.3(3)
C17 C16 C19 121.2(3)
C15 C16 C19 121.5(2)
C18 C17 C16 121.7(3)
C17 C18 C13 120.4(3)
C24 C19 C20 116.2(3)
C24 C19 C16 122.0(3)
C20 C19 C16 121.8(3)
C21 C20 C19 122.0(3)
C20 C21 C22 121.9(3)
C23 C22 C21 115.8(3)
C23 C22 C25 123.0(3)
C21 C22 C25 121.1(3)
C24 C23 C22 122.0(3)
C23 C24 C19 122.0(3)
C26 C25 C30 115.5(3)
C26 C25 C22 121.6(3)
C30 C25 C22 122.8(3)
C27 C26 C25 123.0(3)
C28 C27 C26 120.0(3)
C27 C28 O31 124.9(3)
C27 C28 C29 118.4(3)
O31 C28 C29 116.7(3)
C30 C29 C28 121.1(3)
C29 C30 C25 121.9(3)
C28 O31 C32 117.9(3)
O31 C32 C33 109.3(3)
C34 C33 C32 115.6(4)
C33 C34 C35 116.0(5)
C36 C35 C34 129.6(8)

loop_
_geom_bond_atom_site_label_1
_geom_bond_atom_site_label_2
_geom_bond_distance
N1 N2 1.330(3)
N1 C5 1.354(4)
N1 O10 1.366(3)
N2 N3 1.303(4)
N3 C4 1.377(4)
C4 C5 1.389(4)
C4 C9 1.394(5)
C5 C6 1.390(4)
C6 C7 1.368(5)
C7 C8 1.405(6)
C8 C9 1.350(5)
O10 C11 1.417(3)
C11 O12 1.180(4)
C11 C13 1.470(4)
C13 C18 1.379(4)
C13 C14 1.389(4)
C14 C15 1.381(4)
C15 C16 1.400(4)
C16 C17 1.393(4)
C16 C19 1.480(4)
C17 C18 1.372(4)
C19 C24 1.382(4)
C19 C20 1.387(4)
C20 C21 1.373(4)
C21 C22 1.394(4)
C22 C23 1.388(4)
C22 C25 1.486(4)
C23 C24 1.376(4)
C25 C26 1.385(4)
C25 C30 1.388(4)
C26 C27 1.379(5)
C27 C28 1.365(5)
C28 O31 1.370(4)
C28 C29 1.381(4)
C29 C30 1.371(4)
O31 C32 1.437(4)
C32 C33 1.498(5)
C33 C34 1.461(6)
C34 C35 1.486(7)
C35 C36 1.155(8)

loop_
_cod_related_entry_id
_cod_related_entry_database
_cod_related_entry_code
1 ChemSpider 9342571
